data_2239810
loop_
_publ_author_name
'Sharma, Naresh'
'Brahmachari, Goutam'
'Banerjee, Bubun'
'Kant, Rajni'
'Gupta, Vivek K.'

_publ_section_title
;
 6-Amino-3-methyl-4-(3,4,5-trimethoxyphenyl)-2,4-dihydropyrano[2,3-<i>c</i>]pyrazole-5-carbonitrile
;
_journal_issue 8
_journal_name_full 'Acta Crystallographica Section E'
_journal_page_first o875
_journal_page_last o876
_journal_paper_doi 10.1107/S1600536814015670
_journal_volume 70
_journal_year 2014
_chemical_formula_iupac 'C17 H18 N4 O4'
_chemical_formula_moiety 'C17 H18 N4 O4'
_chemical_formula_sum 'C17 H18 N4 O4'
_chemical_formula_weight 342.35
_chemical_name_systematic
6-Amino-3-methyl-4-(3,4,5-trimethoxyphenyl)-2,4-dihydropyrano[2,3-<i>c</i>]pyrazole-5-carbonitrile
_space_group_IT_number 2
_symmetry_cell_setting triclinic
_symmetry_space_group_name_Hall '-P 1'
_symmetry_space_group_name_H-M 'P -1'
_atom_sites_solution_hydrogens geom
_atom_sites_solution_primary direct
_atom_sites_solution_secondary difmap
_audit_creation_method SHELXL-97
_cell_angle_alpha 105.283(5)
_cell_angle_beta 99.416(5)
_cell_angle_gamma 92.221(5)
_cell_formula_units_Z 2
_cell_length_a 7.6168(6)
_cell_length_b 9.9967(5)
_cell_length_c 11.7888(6)
_cell_measurement_reflns_used 1789
_cell_measurement_temperature 293(2)
_cell_measurement_theta_max 26.68
_cell_measurement_theta_min 4.12
_cell_volume 851.05(9)
_computing_cell_refinement 'CrysAlisPro (Oxford Diffraction, 2010)'
_computing_data_collection 'CrysAlisPro (Oxford Diffraction, 2010)'
_computing_data_reduction 'CrysAlisPro (Oxford Diffraction, 2010)'
_computing_molecular_graphics 'ORTEP-3 for Windows (Farrugia, 2012)'
_computing_publication_material 'PLATON (Spek, 2009)'
_computing_structure_refinement 'SHELXL97 (Sheldrick, 2008)'
_computing_structure_solution 'SHELXS97 (Sheldrick, 2008)'
_diffrn_ambient_temperature 293(2)
_diffrn_detector_area_resol_mean 16.1049
_diffrn_measured_fraction_theta_full 0.997
_diffrn_measured_fraction_theta_max 0.997
_diffrn_measurement_device_type 'Oxford Diffraction Xcalibur Sapphire3'
_diffrn_measurement_method '\w scans'
_diffrn_radiation_monochromator graphite
_diffrn_radiation_source 'fine-focus sealed tube'
_diffrn_radiation_type MoK\a
_diffrn_radiation_wavelength 0.71073
_diffrn_reflns_av_R_equivalents 0.0302
_diffrn_reflns_av_sigmaI/netI 0.0599
_diffrn_reflns_limit_h_max 4
_diffrn_reflns_limit_h_min -9
_diffrn_reflns_limit_k_max 12
_diffrn_reflns_limit_k_min -12
_diffrn_reflns_limit_l_max 14
_diffrn_reflns_limit_l_min -14
_diffrn_reflns_number 6228
_diffrn_reflns_theta_full 26.00
_diffrn_reflns_theta_max 26.00
_diffrn_reflns_theta_min 3.51
_diffrn_standards_interval_count 0
_diffrn_standards_number 0
_exptl_absorpt_coefficient_mu 0.098
_exptl_absorpt_correction_T_max 1.000
_exptl_absorpt_correction_T_min 0.805
_exptl_absorpt_correction_type multi-scan
_exptl_absorpt_process_details '(CrysAlis PRO; Oxford Diffraction, 2010)'
_exptl_crystal_colour colourless
_exptl_crystal_density_diffrn 1.336
_exptl_crystal_density_method 'not measured'
_exptl_crystal_description Block
_exptl_crystal_F_000 360
_exptl_crystal_size_max 0.30
_exptl_crystal_size_mid 0.20
_exptl_crystal_size_min 0.20
_refine_diff_density_max 0.218
_refine_diff_density_min -0.215
_refine_ls_extinction_method none
_refine_ls_goodness_of_fit_ref 1.000
_refine_ls_hydrogen_treatment mixed
_refine_ls_matrix_type full
_refine_ls_number_parameters 242
_refine_ls_number_reflns 3344
_refine_ls_number_restraints 0
_refine_ls_restrained_S_all 1.000
_refine_ls_R_factor_all 0.0797
_refine_ls_R_factor_gt 0.0473
_refine_ls_shift/su_max 0.000
_refine_ls_shift/su_mean 0.000
_refine_ls_structure_factor_coef Fsqd
_refine_ls_weighting_details 'calc w=1/[\s^2^(Fo^2^)+(0.0518P)^2^] where P=(Fo^2^+2Fc^2^)/3'
_refine_ls_weighting_scheme calc
_refine_ls_wR_factor_gt 0.1052
_refine_ls_wR_factor_ref 0.1249
_reflns_number_gt 2201
_reflns_number_total 3344
_reflns_threshold_expression >2sigma(I)
_cod_data_source_file gk2612sup1.cif
_cod_data_source_block I
_cod_database_code 2239810
_cod_database_fobs_code 2239810

loop_
_symmetry_equiv_pos_as_xyz
'x, y, z'
'-x, -y, -z'

loop_
_atom_site_type_symbol
_atom_site_label
_atom_site_fract_x
_atom_site_fract_y
_atom_site_fract_z
_atom_site_U_iso_or_equiv
_atom_site_adp_type
_atom_site_calc_flag
_atom_site_refinement_flags
_atom_site_occupancy
_atom_site_symmetry_multiplicity
N N1 0.2660(2) 0.39361(17) 0.45176(13) 0.0399(4) Uani d . 1 1
N N2 0.4190(2) 0.32739(18) 0.44265(15) 0.0420(4) Uani d . 1 1
C C3 0.5002(3) 0.3075(2) 0.54703(17) 0.0403(5) Uani d . 1 1
C C3A 0.3973(3) 0.36369(18) 0.63060(16) 0.0332(5) Uani d . 1 1
C C4 0.4095(3) 0.37099(18) 0.76047(15) 0.0329(4) Uani d . 1 1
H H4 0.5116 0.4362 0.8064 0.039 Uiso calc R 1 1
C C5 0.2393(3) 0.43016(19) 0.79658(15) 0.0340(5) Uani d . 1 1
C C6 0.1121(3) 0.4790(2) 0.72636(16) 0.0377(5) Uani d . 1 1
O O7 0.11958(19) 0.47720(15) 0.61077(11) 0.0469(4) Uani d . 1 1
C C7A 0.2595(3) 0.4131(2) 0.56623(16) 0.0353(5) Uani d . 1 1
C C8 0.6670(3) 0.2363(3) 0.5545(2) 0.0644(7) Uani d . 1 1
H H8A 0.6381 0.1384 0.5413 0.097 Uiso calc R 1 1
H H8B 0.7392 0.2738 0.6322 0.097 Uiso calc R 1 1
H H8C 0.7317 0.2505 0.4947 0.097 Uiso calc R 1 1
C C9 0.2164(3) 0.44234(19) 0.91550(16) 0.0354(5) Uani d . 1 1
N N10 0.1998(2) 0.45179(18) 1.01250(14) 0.0487(5) Uani d . 1 1
N N11 -0.0360(3) 0.5354(2) 0.75602(17) 0.0532(5) Uani d . 1 1
C C12 0.4390(3) 0.22862(19) 0.78092(15) 0.0329(5) Uani d . 1 1
C C13 0.3050(3) 0.1214(2) 0.73981(16) 0.0393(5) Uani d . 1 1
H H13 0.1912 0.1378 0.7066 0.047 Uiso calc R 1 1
C C14 0.3410(3) -0.0109(2) 0.74832(16) 0.0413(5) Uani d . 1 1
C C15 0.5115(3) -0.03574(19) 0.79687(16) 0.0394(5) Uani d . 1 1
C C16 0.6430(3) 0.0735(2) 0.84271(17) 0.0387(5) Uani d . 1 1
C C17 0.6066(3) 0.20604(19) 0.83509(16) 0.0363(5) Uani d . 1 1
H H17 0.6945 0.2797 0.8663 0.044 Uiso calc R 1 1
O O18 0.2197(2) -0.12489(15) 0.71128(13) 0.0599(5) Uani d . 1 1
C C19 0.0428(4) -0.1075(3) 0.6622(3) 0.0823(9) Uani d . 1 1
H H19A -0.0082 -0.0431 0.7213 0.123 Uiso calc R 1 1
H H19B -0.0270 -0.1956 0.6379 0.123 Uiso calc R 1 1
H H19C 0.0435 -0.0718 0.5942 0.123 Uiso calc R 1 1
O O20 0.5514(2) -0.17034(13) 0.79545(11) 0.0522(4) Uani d . 1 1
C C21 0.5144(4) -0.2128(2) 0.89635(19) 0.0656(8) Uani d . 1 1
H H21A 0.5801 -0.1499 0.9684 0.098 Uiso calc R 1 1
H H21B 0.5494 -0.3052 0.8905 0.098 Uiso calc R 1 1
H H21C 0.3889 -0.2117 0.8979 0.098 Uiso calc R 1 1
O O22 0.8041(2) 0.04130(15) 0.89463(14) 0.0568(4) Uani d . 1 1
C C23 0.9389(3) 0.1526(3) 0.9471(3) 0.0761(8) Uani d . 1 1
H H23A 0.9602 0.1989 0.8882 0.114 Uiso calc R 1 1
H H23B 1.0471 0.1167 0.9763 0.114 Uiso calc R 1 1
H H23C 0.9006 0.2176 1.0122 0.114 Uiso calc R 1 1
H H40 -0.119(3) 0.569(2) 0.703(2) 0.072(8) Uiso d . 1 1
H H30 0.442(3) 0.290(2) 0.365(2) 0.063(7) Uiso d . 1 1
H H50 -0.072(3) 0.543(2) 0.8274(19) 0.055(6) Uiso d . 1 1

loop_
_atom_site_aniso_label
_atom_site_aniso_U_11
_atom_site_aniso_U_22
_atom_site_aniso_U_33
_atom_site_aniso_U_12
_atom_site_aniso_U_13
_atom_site_aniso_U_23
N1 0.0455(11) 0.0444(11) 0.0312(9) 0.0059(8) 0.0110(8) 0.0099(7)
N2 0.0508(12) 0.0445(11) 0.0330(9) 0.0095(8) 0.0158(9) 0.0091(8)
C3 0.0465(13) 0.0395(12) 0.0386(11) 0.0069(9) 0.0128(10) 0.0132(9)
C3A 0.0377(12) 0.0316(11) 0.0321(10) 0.0048(8) 0.0098(9) 0.0091(8)
C4 0.0360(11) 0.0307(11) 0.0313(10) 0.0023(8) 0.0046(8) 0.0082(8)
C5 0.0399(12) 0.0357(11) 0.0270(9) 0.0085(9) 0.0056(9) 0.0090(8)
C6 0.0469(13) 0.0412(12) 0.0275(10) 0.0104(9) 0.0088(9) 0.0114(9)
O7 0.0494(9) 0.0688(11) 0.0315(7) 0.0247(8) 0.0135(7) 0.0226(7)
C7A 0.0393(12) 0.0383(12) 0.0321(10) 0.0065(9) 0.0127(9) 0.0120(9)
C8 0.0692(18) 0.0812(19) 0.0544(14) 0.0381(15) 0.0274(13) 0.0243(13)
C9 0.0389(12) 0.0350(11) 0.0328(11) 0.0116(8) 0.0059(9) 0.0094(9)
N10 0.0560(13) 0.0601(13) 0.0333(10) 0.0164(9) 0.0119(9) 0.0144(9)
N11 0.0534(13) 0.0800(15) 0.0365(10) 0.0348(11) 0.0180(10) 0.0236(10)
C12 0.0405(12) 0.0333(11) 0.0262(9) 0.0066(9) 0.0092(9) 0.0078(8)
C13 0.0405(12) 0.0394(12) 0.0380(11) 0.0050(9) 0.0081(9) 0.0097(9)
C14 0.0549(14) 0.0334(12) 0.0341(11) -0.0029(10) 0.0125(10) 0.0049(9)
C15 0.0609(15) 0.0302(11) 0.0328(10) 0.0104(10) 0.0199(10) 0.0106(9)
C16 0.0448(13) 0.0408(12) 0.0357(10) 0.0137(10) 0.0132(9) 0.0143(9)
C17 0.0402(12) 0.0342(11) 0.0352(10) 0.0036(9) 0.0084(9) 0.0101(9)
O18 0.0702(12) 0.0415(10) 0.0623(10) -0.0144(8) 0.0072(9) 0.0098(8)
C19 0.0618(19) 0.0663(19) 0.103(2) -0.0226(14) 0.0191(17) -0.0026(16)
O20 0.0901(13) 0.0325(8) 0.0418(8) 0.0183(8) 0.0266(8) 0.0130(7)
C21 0.111(2) 0.0492(15) 0.0487(13) 0.0143(14) 0.0246(14) 0.0269(12)
O22 0.0504(10) 0.0523(10) 0.0726(11) 0.0182(8) 0.0060(8) 0.0266(9)
C23 0.0474(16) 0.0711(19) 0.106(2) 0.0087(13) -0.0095(15) 0.0304(16)

loop_
_atom_type_symbol
_atom_type_description
_atom_type_scat_dispersion_real
_atom_type_scat_dispersion_imag
_atom_type_scat_source
C C 0.0033 0.0016 'International Tables Vol C Tables 4.2.6.8 and 6.1.1.4'
H H 0.0000 0.0000 'International Tables Vol C Tables 4.2.6.8 and 6.1.1.4'
N N 0.0061 0.0033 'International Tables Vol C Tables 4.2.6.8 and 6.1.1.4'
O O 0.0106 0.0060 'International Tables Vol C Tables 4.2.6.8 and 6.1.1.4'

loop_
_geom_angle_atom_site_label_1
_geom_angle_atom_site_label_2
_geom_angle_atom_site_label_3
_geom_angle
C7A N1 N2 101.46(15)
C3 N2 N1 113.28(17)
C3 N2 H30 129.5(14)
N1 N2 H30 116.4(14)
N2 C3 C3A 106.36(18)
N2 C3 C8 121.06(19)
C3A C3 C8 132.59(18)
C3 C3A C7A 103.61(16)
C3 C3A C4 133.13(18)
C7A C3A C4 123.20(18)
C3A C4 C5 106.47(15)
C3A C4 C12 110.49(15)
C5 C4 C12 114.14(14)
C3A C4 H4 108.5
C5 C4 H4 108.5
C12 C4 H4 108.5
C6 C5 C9 117.19(18)
C6 C5 C4 125.60(16)
C9 C5 C4 117.11(15)
N11 C6 C5 127.32(18)
N11 C6 O7 109.26(16)
C5 C6 O7 123.42(19)
C6 O7 C7A 115.23(15)
N1 C7A O7 119.07(17)
N1 C7A C3A 115.30(18)
O7 C7A C3A 125.62(16)
C3 C8 H8A 109.5
C3 C8 H8B 109.5
H8A C8 H8B 109.5
C3 C8 H8C 109.5
H8A C8 H8C 109.5
H8B C8 H8C 109.5
N10 C9 C5 179.2(2)
C6 N11 H40 122.9(15)
C6 N11 H50 124.7(13)
H40 N11 H50 112.3(19)
C13 C12 C17 120.38(17)
C13 C12 C4 120.79(17)
C17 C12 C4 118.71(16)
C12 C13 C14 119.61(19)
C12 C13 H13 120.2
C14 C13 H13 120.2
O18 C14 C13 125.0(2)
O18 C14 C15 114.81(18)
C13 C14 C15 120.19(18)
C16 C15 O20 120.11(19)
C16 C15 C14 119.79(17)
O20 C15 C14 120.06(17)
O22 C16 C15 115.96(17)
O22 C16 C17 124.12(18)
C15 C16 C17 119.92(19)
C12 C17 C16 119.95(18)
C12 C17 H17 120.0
C16 C17 H17 120.0
C14 O18 C19 118.08(18)
O18 C19 H19A 109.5
O18 C19 H19B 109.5
H19A C19 H19B 109.5
O18 C19 H19C 109.5
H19A C19 H19C 109.5
H19B C19 H19C 109.5
C15 O20 C21 114.32(16)
O20 C21 H21A 109.5
O20 C21 H21B 109.5
H21A C21 H21B 109.5
O20 C21 H21C 109.5
H21A C21 H21C 109.5
H21B C21 H21C 109.5
C16 O22 C23 117.11(17)
O22 C23 H23A 109.5
O22 C23 H23B 109.5
H23A C23 H23B 109.5
O22 C23 H23C 109.5
H23A C23 H23C 109.5
H23B C23 H23C 109.5

loop_
_geom_bond_atom_site_label_1
_geom_bond_atom_site_label_2
_geom_bond_distance
N1 C7A 1.321(2)
N1 N2 1.368(2)
N2 C3 1.351(2)
N2 H30 0.94(2)
C3 C3A 1.377(3)
C3 C8 1.481(3)
C3A C7A 1.378(3)
C3A C4 1.501(2)
C4 C5 1.523(3)
C4 C12 1.524(2)
C4 H4 0.9800
C5 C6 1.360(2)
C5 C9 1.415(2)
C6 N11 1.336(3)
C6 O7 1.369(2)
O7 C7A 1.371(2)
C8 H8A 0.9600
C8 H8B 0.9600
C8 H8C 0.9600
C9 N10 1.151(2)
N11 H40 0.95(2)
N11 H50 0.91(2)
C12 C13 1.380(3)
C12 C17 1.386(2)
C13 C14 1.388(3)
C13 H13 0.9300
C14 O18 1.366(2)
C14 C15 1.390(3)
C15 C16 1.384(3)
C15 O20 1.387(2)
C16 O22 1.369(2)
C16 C17 1.387(3)
C17 H17 0.9300
O18 C19 1.413(3)
C19 H19A 0.9600
C19 H19B 0.9600
C19 H19C 0.9600
O20 C21 1.429(2)
C21 H21A 0.9600
C21 H21B 0.9600
C21 H21C 0.9600
O22 C23 1.420(3)
C23 H23A 0.9600
C23 H23B 0.9600
C23 H23C 0.9600

loop_
_geom_hbond_atom_site_label_D
_geom_hbond_atom_site_label_H
_geom_hbond_atom_site_label_A
_geom_hbond_site_symmetry_A
_geom_hbond_distance_DH
_geom_hbond_distance_HA
_geom_hbond_distance_DA
_geom_hbond_angle_DHA
_geom_hbond_publ_flag
N2 H30 O20 2_656 0.94(2) 1.96(2) 2.882(2) 165(2) y
N11 H40 N1 2_566 0.95(2) 2.11(2) 3.030(3) 163(2) y
N11 H50 N10 2_567 0.91(2) 2.25(2) 3.156(3) 172(2) y
C8 H8C O18 2_656 0.96 2.52 3.305(3) 139 y
C19 H19B N1 2_556 0.96 2.52 3.455(4) 165 y
C21 H21A Cg3 2_657 0.96 2.85 3.55 130 y

loop_
_geom_torsion_atom_site_label_1
_geom_torsion_atom_site_label_2
_geom_torsion_atom_site_label_3
_geom_torsion_atom_site_label_4
_geom_torsion
C7A N1 N2 C3 0.3(2)
N1 N2 C3 C3A -0.3(2)
N1 N2 C3 C8 179.5(2)
N2 C3 C3A C7A 0.2(2)
C8 C3 C3A C7A -179.6(2)
N2 C3 C3A C4 177.34(19)
C8 C3 C3A C4 -2.4(4)
C3 C3A C4 C5 -172.4(2)
C7A C3A C4 C5 4.2(2)
C3 C3A C4 C12 -48.0(3)
C7A C3A C4 C12 128.68(19)
C3A C4 C5 C6 -5.9(2)
C12 C4 C5 C6 -128.09(19)
C3A C4 C5 C9 177.73(15)
C12 C4 C5 C9 55.6(2)
C9 C5 C6 N11 -1.5(3)
C4 C5 C6 N11 -177.8(2)
C9 C5 C6 O7 178.23(17)
C4 C5 C6 O7 1.9(3)
N11 C6 O7 C7A -175.81(17)
C5 C6 O7 C7A 4.4(3)
N2 N1 C7A O7 -179.27(16)
N2 N1 C7A C3A -0.2(2)
C6 O7 C7A N1 172.79(16)
C6 O7 C7A C3A -6.2(3)
C3 C3A C7A N1 0.0(2)
C4 C3A C7A N1 -177.51(16)
C3 C3A C7A O7 179.01(18)
C4 C3A C7A O7 1.5(3)
C3A C4 C12 C13 -69.8(2)
C5 C4 C12 C13 50.1(2)
C3A C4 C12 C17 106.20(19)
C5 C4 C12 C17 -133.86(17)
C17 C12 C13 C14 -2.8(3)
C4 C12 C13 C14 173.21(16)
C12 C13 C14 O18 179.75(17)
C12 C13 C14 C15 -0.6(3)
O18 C14 C15 C16 -176.85(16)
C13 C14 C15 C16 3.5(3)
O18 C14 C15 O20 5.5(3)
C13 C14 C15 O20 -174.18(15)
O20 C15 C16 O22 -5.8(3)
C14 C15 C16 O22 176.56(17)
O20 C15 C16 C17 174.73(16)
C14 C15 C16 C17 -3.0(3)
C13 C12 C17 C16 3.3(3)
C4 C12 C17 C16 -172.74(16)
O22 C16 C17 C12 -179.90(17)
C15 C16 C17 C12 -0.4(3)
C13 C14 O18 C19 -1.1(3)
C15 C14 O18 C19 179.25(19)
C16 C15 O20 C21 94.3(2)
C14 C15 O20 C21 -88.0(2)
C15 C16 O22 C23 -177.29(19)
C17 C16 O22 C23 2.2(3)
